data_4333317
loop_
_publ_author_name
'Salvador, James R.'
'Hoang, Khang'
'Mahanti, S. D.'
'Kanatzidis, Mercouri G.'

_publ_section_title
;
 REAu2In4(RE = La, Ce, Pr, Nd):&#x00A0; Polyindides from Liquid Indium
;
_journal_issue 17
_journal_name_full 'Inorganic Chemistry'
_journal_page_first 6933
_journal_page_last 6941
_journal_paper_doi 10.1021/ic700633b
_journal_volume 46
_journal_year 2007
_chemical_formula_sum 'Au2 Ce In4'
_chemical_formula_weight 993.33
_chemical_name_systematic CeAu2In4
_space_group_IT_number 62
_symmetry_cell_setting orthorhombic
_symmetry_space_group_name_Hall '-P 2ac 2n'
_symmetry_space_group_name_H-M 'P n m a'
_atom_sites_solution_hydrogens none
_atom_sites_solution_primary direct
_atom_sites_solution_secondary difmap
_audit_creation_method SHELXL-97
_cell_angle_alpha 90.00
_cell_angle_beta 90.00
_cell_angle_gamma 90.00
_cell_formula_units_Z 4
_cell_length_a 18.514(3)
_cell_length_b 4.6624(8)
_cell_length_c 7.3888(12)
_cell_measurement_temperature 293(2)
_cell_volume 637.80(18)
_computing_structure_refinement 'SHELXL-97 (Sheldrick, 1997)'
_computing_structure_solution 'SHELXS-97 (Sheldrick, 1990)'
_diffrn_ambient_temperature 293(2)
_diffrn_measured_fraction_theta_full 0.990
_diffrn_measured_fraction_theta_max 0.990
_diffrn_measurement_device_type CCD
_diffrn_radiation_monochromator graphite
_diffrn_radiation_source 'fine-focus sealed tube'
_diffrn_radiation_type MoK\\a
_diffrn_radiation_wavelength 0.71073
_diffrn_reflns_av_R_equivalents 0.0681
_diffrn_reflns_av_sigmaI/netI 0.0374
_diffrn_reflns_limit_h_max 25
_diffrn_reflns_limit_h_min -25
_diffrn_reflns_limit_k_max 6
_diffrn_reflns_limit_k_min -6
_diffrn_reflns_limit_l_max 10
_diffrn_reflns_limit_l_min -10
_diffrn_reflns_number 6701
_diffrn_reflns_theta_full 30.07
_diffrn_reflns_theta_max 30.07
_diffrn_reflns_theta_min 4.40
_exptl_absorpt_coefficient_mu 66.869
_exptl_absorpt_correction_type empirical
_exptl_crystal_colour silver
_exptl_crystal_density_diffrn 10.345
_exptl_crystal_density_method 'not measured'
_exptl_crystal_description rod
_exptl_crystal_F_000 1648
_exptl_crystal_size_max 0.2
_exptl_crystal_size_mid 0.05
_exptl_crystal_size_min 0.05
_refine_diff_density_max 4.520
_refine_diff_density_min -2.912
_refine_diff_density_rms 0.930
_refine_ls_extinction_coef 0.0048(3)
_refine_ls_extinction_expression Fc^*^=kFc[1+0.001xFc^2^\\l^3^/sin(2\\q)]^-1/4^
_refine_ls_extinction_method SHELXL
_refine_ls_goodness_of_fit_ref 1.084
_refine_ls_hydrogen_treatment none
_refine_ls_matrix_type full
_refine_ls_number_parameters 44
_refine_ls_number_reflns 1037
_refine_ls_number_restraints 0
_refine_ls_restrained_S_all 1.084
_refine_ls_R_factor_all 0.0430
_refine_ls_R_factor_gt 0.0382
_refine_ls_shift/su_max 0.000
_refine_ls_shift/su_mean 0.000
_refine_ls_structure_factor_coef Fsqd
_refine_ls_weighting_details 'calc w=1/[\\s^2^(Fo^2^)+(0.0566P)^2^+4.5136P] where P=(Fo^2^+2Fc^2^)/3'
_refine_ls_weighting_scheme calc
_refine_ls_wR_factor_gt 0.0950
_refine_ls_wR_factor_ref 0.0968
_reflns_number_gt 927
_reflns_number_total 1037
_reflns_threshold_expression >2sigma(I)
_cod_data_source_file ic700633bsup1.cif
_cod_data_source_block ceinau
_cod_depositor_comments
;
The following automatic conversions were performed:

'_symmetry_cell_setting' value 'Orthorhombic' changed to
'orthorhombic' according to
/home/saulius/struct/CIF-dictionaries/cif_core.dic dictionary named
'cif_core.dic' version 2.4.2 from 2011-04-26.

Automatic conversion script
Id: cif_fix_values 1891 2012-01-12 08:04:46Z andrius 
;
_cod_original_cell_volume 637.79(18)
_cod_original_sg_symbol_H-M Pnma
_cod_original_formula_sum 'Au2 Ce1 In4'
_cod_database_code 4333317

loop_
_symmetry_equiv_pos_as_xyz
'x, y, z'
'-x+1/2, -y, z+1/2'
'-x, y+1/2, -z'
'x+1/2, -y+1/2, -z+1/2'
'-x, -y, -z'
'x-1/2, y, -z-1/2'
'x, -y-1/2, z'
'-x-1/2, y-1/2, z-1/2'

loop_
_atom_site_label
_atom_site_type_symbol
_atom_site_fract_x
_atom_site_fract_y
_atom_site_fract_z
_atom_site_U_iso_or_equiv
_atom_site_adp_type
_atom_site_occupancy
_atom_site_symmetry_multiplicity
_atom_site_calc_flag
_atom_site_refinement_flags
Au1 Au 0.21780(3) 0.2500 0.53140(9) 0.0119(2) Uani 1 2 d S
Au2 Au 0.46208(3) -0.7500 0.74332(9) 0.0123(2) Uani 1 2 d S
Ce Ce 0.35885(5) -0.2500 0.52079(12) 0.0112(2) Uani 1 2 d S
In1 In 0.06757(6) 0.2500 0.48750(16) 0.0138(3) Uani 1 2 d S
In2 In 0.46521(6) -0.7500 0.35363(16) 0.0121(3) Uani 1 2 d S
In4 In 0.31563(6) 0.2500 0.82335(15) 0.0108(3) Uani 1 2 d S
In3 In 0.31123(6) 0.2500 0.23179(15) 0.0099(3) Uani 1 2 d S

loop_
_atom_site_aniso_label
_atom_site_aniso_U_11
_atom_site_aniso_U_22
_atom_site_aniso_U_33
_atom_site_aniso_U_23
_atom_site_aniso_U_13
_atom_site_aniso_U_12
Au1 0.0093(3) 0.0149(3) 0.0116(3) 0.000 0.0000(2) 0.000
Au2 0.0080(3) 0.0171(3) 0.0120(3) 0.000 -0.0006(2) 0.000
Ce 0.0086(4) 0.0135(5) 0.0115(4) 0.000 -0.0013(3) 0.000
In1 0.0077(5) 0.0222(7) 0.0114(5) 0.000 0.0016(4) 0.000
In2 0.0055(5) 0.0170(6) 0.0138(6) 0.000 0.0018(4) 0.000
In4 0.0079(5) 0.0165(6) 0.0081(5) 0.000 0.0012(4) 0.000
In3 0.0082(5) 0.0154(6) 0.0062(5) 0.000 -0.0016(4) 0.000

loop_
_atom_type_symbol
_atom_type_description
_atom_type_scat_dispersion_real
_atom_type_scat_dispersion_imag
_atom_type_scat_source
In In -0.7276 1.3100 'International Tables Vol C Tables 4.2.6.8 and 6.1.1.4'
Ce Ce -0.2486 2.6331 'International Tables Vol C Tables 4.2.6.8 and 6.1.1.4'
Au Au -2.0133 8.8022 'International Tables Vol C Tables 4.2.6.8 and 6.1.1.4'

loop_
_geom_angle_atom_site_label_1
_geom_angle_atom_site_label_2
_geom_angle_atom_site_label_3
_geom_angle
_geom_angle_site_symmetry_1
_geom_angle_site_symmetry_3
In1 Au1 In3 121.35(4) . .
In1 Au1 In3 82.60(3) . 2_565
In3 Au1 In3 122.162(19) . 2_565
In1 Au1 In3 82.60(3) . 2
In3 Au1 In3 122.162(19) . 2
In3 Au1 In3 111.91(4) 2_565 2
In1 Au1 In4 136.67(4) . .
In3 Au1 In4 101.98(4) . .
In3 Au1 In4 73.73(3) 2_565 .
In3 Au1 In4 73.73(3) 2 .
In1 Au1 In4 73.91(3) . 2_554
In3 Au1 In4 73.13(3) . 2_554
In3 Au1 In4 156.47(4) 2_565 2_554
In3 Au1 In4 64.29(3) 2 2_554
In4 Au1 In4 123.420(18) . 2_554
In1 Au1 In4 73.91(3) . 2_564
In3 Au1 In4 73.13(3) . 2_564
In3 Au1 In4 64.29(3) 2_565 2_564
In3 Au1 In4 156.47(4) 2 2_564
In4 Au1 In4 123.420(18) . 2_564
In4 Au1 In4 109.18(4) 2_554 2_564
In1 Au1 Ce 137.576(14) . 1_565
In3 Au1 Ce 61.52(2) . 1_565
In3 Au1 Ce 66.58(3) 2_565 1_565
In3 Au1 Ce 134.90(3) 2 1_565
In4 Au1 Ce 62.46(2) . 1_565
In4 Au1 Ce 133.79(3) 2_554 1_565
In4 Au1 Ce 66.84(2) 2_564 1_565
In1 Au1 Ce 137.576(14) . .
In3 Au1 Ce 61.52(2) . .
In3 Au1 Ce 134.90(3) 2_565 .
In3 Au1 Ce 66.58(3) 2 .
In4 Au1 Ce 62.46(2) . .
In4 Au1 Ce 66.84(2) 2_554 .
In4 Au1 Ce 133.79(3) 2_564 .
Ce Au1 Ce 83.49(3) 1_565 .
In4 Au2 In2 121.80(2) 1_545 5_646
In4 Au2 In2 121.80(2) 1_545 5_636
In2 Au2 In2 113.62(4) 5_646 5_636
In4 Au2 In1 122.18(4) 1_545 6_647
In2 Au2 In1 81.08(3) 5_646 6_647
In2 Au2 In1 81.08(3) 5_636 6_647
In4 Au2 In2 103.46(4) 1_545 .
In2 Au2 In2 74.52(3) 5_646 .
In2 Au2 In2 74.52(3) 5_636 .
In1 Au2 In2 134.37(4) 6_647 .
In4 Au2 In1 72.12(3) 1_545 2
In2 Au2 In1 65.96(3) 5_646 2
In2 Au2 In1 153.36(4) 5_636 2
In1 Au2 In1 72.48(3) 6_647 2
In2 Au2 In1 127.25(2) . 2
In4 Au2 In1 72.12(3) 1_545 2_545
In2 Au2 In1 153.36(4) 5_646 2_545
In2 Au2 In1 65.96(3) 5_636 2_545
In1 Au2 In1 72.48(3) 6_647 2_545
In2 Au2 In1 127.25(2) . 2_545
In1 Au2 In1 102.06(4) 2 2_545
In4 Au2 Ce 63.78(2) 1_545 1_545
In2 Au2 Ce 135.56(4) 5_646 1_545
In2 Au2 Ce 65.02(3) 5_636 1_545
In1 Au2 Ce 137.024(14) 6_647 1_545
In2 Au2 Ce 62.13(2) . 1_545
In1 Au2 Ce 135.57(3) 2 1_545
In1 Au2 Ce 70.03(3) 2_545 1_545
In4 Au2 Ce 63.78(2) 1_545 .
In2 Au2 Ce 65.02(3) 5_646 .
In2 Au2 Ce 135.56(4) 5_636 .
In1 Au2 Ce 137.024(14) 6_647 .
In2 Au2 Ce 62.13(2) . .
In1 Au2 Ce 70.03(3) 2 .
In1 Au2 Ce 135.57(3) 2_545 .
Ce Au2 Ce 85.52(3) 1_545 .
In3 Ce In3 90.52(4) 1_545 .
In3 Ce In2 114.81(4) 1_545 1_565
In3 Ce In2 54.10(3) . 1_565
In3 Ce In2 54.10(3) 1_545 .
In3 Ce In2 114.81(4) . .
In2 Ce In2 90.16(4) 1_565 .
In3 Ce In4 150.48(4) 1_545 .
In3 Ce In4 82.81(3) . .
In2 Ce In4 84.25(2) 1_565 .
In2 Ce In4 153.12(4) . .
In3 Ce In4 82.81(3) 1_545 1_545
In3 Ce In4 150.48(4) . 1_545
In2 Ce In4 153.12(4) 1_565 1_545
In2 Ce In4 84.25(2) . 1_545
In4 Ce In4 88.95(4) . 1_545
In3 Ce In2 115.89(3) 1_545 5_646
In3 Ce In2 115.89(3) . 5_646
In2 Ce In2 61.80(3) 1_565 5_646
In2 Ce In2 61.80(3) . 5_646
In4 Ce In2 92.70(3) . 5_646
In4 Ce In2 92.70(3) 1_545 5_646
In3 Ce Au2 160.61(4) 1_545 1_565
In3 Ce Au2 88.79(2) . 1_565
In2 Ce Au2 50.65(2) 1_565 1_565
In2 Ce Au2 109.12(3) . 1_565
In4 Ce Au2 48.43(2) . 1_565
In4 Ce Au2 106.72(3) 1_545 1_565
In2 Ce Au2 48.204(17) 5_646 1_565
In3 Ce Au2 88.79(2) 1_545 .
In3 Ce Au2 160.61(4) . .
In2 Ce Au2 109.12(3) 1_565 .
In2 Ce Au2 50.65(2) . .
In4 Ce Au2 106.72(3) . .
In4 Ce Au2 48.43(2) 1_545 .
In2 Ce Au2 48.204(17) 5_646 .
Au2 Ce Au2 85.52(3) 1_565 .
In3 Ce Au1 48.80(2) 1_545 1_545
In3 Ce Au1 106.69(3) . 1_545
In2 Ce Au1 157.82(4) 1_565 1_545
In2 Ce Au1 89.03(2) . 1_545
In4 Ce Au1 105.79(3) . 1_545
In4 Ce Au1 48.64(2) 1_545 1_545
In2 Ce Au1 135.326(17) 5_646 1_545
Au2 Ce Au1 148.92(3) 1_565 1_545
Au2 Ce Au1 87.269(17) . 1_545
In3 Ce Au1 106.69(3) 1_545 .
In3 Ce Au1 48.80(2) . .
In2 Ce Au1 89.03(2) 1_565 .
In2 Ce Au1 157.82(4) . .
In4 Ce Au1 48.64(2) . .
In4 Ce Au1 105.79(3) 1_545 .
In2 Ce Au1 135.326(17) 5_646 .
Au2 Ce Au1 87.269(17) 1_565 .
Au2 Ce Au1 148.92(3) . .
Au1 Ce Au1 83.49(3) 1_545 .
In3 Ce In3 92.75(2) 1_545 2
In3 Ce In3 92.75(2) . 2
In2 Ce In3 134.631(19) 1_565 2
In2 Ce In3 134.631(18) . 2
In4 Ce In3 59.10(2) . 2
In4 Ce In3 59.10(2) 1_545 2
In2 Ce In3 137.76(4) 5_646 2
Au2 Ce In3 106.64(3) 1_565 2
Au2 Ce In3 106.64(3) . 2
Au1 Ce In3 47.291(17) 1_545 2
Au1 Ce In3 47.291(17) . 2
Au2 In1 Au1 127.83(5) 6_567 .
Au2 In1 Au2 107.52(3) 6_567 2_544
Au1 In1 Au2 104.57(3) . 2_544
Au2 In1 Au2 107.52(3) 6_567 2_554
Au1 In1 Au2 104.57(3) . 2_554
Au2 In1 Au2 102.06(4) 2_544 2_554
Au2 In1 In2 98.58(4) 6_567 6_566
Au1 In1 In2 133.59(5) . 6_566
Au2 In1 In2 53.78(2) 2_544 6_566
Au2 In1 In2 53.78(2) 2_554 6_566
Au2 In1 Ce 157.08(4) 6_567 2_554
Au1 In1 Ce 75.10(3) . 2_554
Au2 In1 Ce 60.50(2) 2_544 2_554
Au2 In1 Ce 60.50(2) 2_554 2_554
In2 In1 Ce 58.49(3) 6_566 2_554
Au2 In2 Au2 113.62(4) 5_646 5_636
Au2 In2 Au2 105.48(3) 5_646 .
Au2 In2 Au2 105.48(3) 5_636 .
Au2 In2 In3 112.54(3) 5_646 1_545
Au2 In2 In3 112.54(3) 5_636 1_545
Au2 In2 In3 106.37(4) . 1_545
Au2 In2 In1 60.27(2) 5_646 6_646
Au2 In2 In1 60.27(2) 5_636 6_646
Au2 In2 In1 144.22(5) . 6_646
In3 In2 In1 109.41(5) 1_545 6_646
Au2 In2 Ce 78.05(2) 5_646 .
Au2 In2 Ce 168.00(4) 5_636 .
Au2 In2 Ce 67.22(3) . .
In3 In2 Ce 62.78(3) 1_545 .
In1 In2 Ce 131.25(2) 6_646 .
Au2 In2 Ce 168.00(4) 5_646 1_545
Au2 In2 Ce 78.05(2) 5_636 1_545
Au2 In2 Ce 67.22(3) . 1_545
In3 In2 Ce 62.78(3) 1_545 1_545
In1 In2 Ce 131.25(2) 6_646 1_545
Ce In2 Ce 90.16(4) . 1_545
Au2 In2 Ce 66.78(3) 5_646 5_646
Au2 In2 Ce 66.78(3) 5_636 5_646
Au2 In2 Ce 75.25(3) . 5_646
In3 In2 Ce 178.38(5) 1_545 5_646
In1 In2 Ce 68.96(3) 6_646 5_646
Ce In2 Ce 118.20(3) . 5_646
Ce In2 Ce 118.20(3) 1_545 5_646
Au2 In4 Au1 117.71(4) 1_565 .
Au2 In4 Au1 109.02(3) 1_565 2_565
Au1 In4 Au1 105.81(3) . 2_565
Au2 In4 Au1 109.02(3) 1_565 2
Au1 In4 Au1 105.81(3) . 2
Au1 In4 Au1 109.18(4) 2_565 2
Au2 In4 In3 103.85(4) 1_565 1_556
Au1 In4 In3 138.44(4) . 1_556
Au1 In4 In3 57.11(2) 2_565 1_556
Au1 In4 In3 57.11(2) 2 1_556
Au2 In4 Ce 67.79(3) 1_565 .
Au1 In4 Ce 68.90(3) . .
Au1 In4 Ce 169.78(3) 2_565 .
Au1 In4 Ce 80.92(2) 2 .
In3 In4 Ce 132.69(2) 1_556 .
Au2 In4 Ce 67.79(3) 1_565 1_565
Au1 In4 Ce 68.90(3) . 1_565
Au1 In4 Ce 80.92(2) 2_565 1_565
Au1 In4 Ce 169.78(3) 2 1_565
In3 In4 Ce 132.69(2) 1_556 1_565
Ce In4 Ce 88.95(4) . 1_565
Au2 In4 In3 129.55(3) 1_565 2
Au1 In4 In3 53.09(2) . 2
Au1 In4 In3 121.31(4) 2_565 2
Au1 In4 In3 52.74(2) 2 2
In3 In4 In3 100.45(3) 1_556 2
Ce In4 In3 63.20(3) . 2
Ce In4 In3 121.07(4) 1_565 2
Au2 In4 In3 129.55(3) 1_565 2_565
Au1 In4 In3 53.09(2) . 2_565
Au1 In4 In3 52.74(2) 2_565 2_565
Au1 In4 In3 121.31(4) 2 2_565
In3 In4 In3 100.45(3) 1_556 2_565
Ce In4 In3 121.07(4) . 2_565
Ce In4 In3 63.20(3) 1_565 2_565
In3 In4 In3 87.29(4) 2 2_565
Au2 In4 Ce 168.00(5) 1_565 2
Au1 In4 Ce 74.29(3) . 2
Au1 In4 Ce 65.26(2) 2_565 2
Au1 In4 Ce 65.26(2) 2 2
In3 In4 Ce 64.15(3) 1_556 2
Ce In4 Ce 119.71(3) . 2
Ce In4 Ce 119.71(3) 1_565 2
In3 In4 Ce 56.55(3) 2 2
In3 In4 Ce 56.55(3) 2_565 2
Au1 In3 Au1 107.28(3) . 2_554
Au1 In3 Au1 107.28(3) . 2_564
Au1 In3 Au1 111.91(4) 2_554 2_564
Au1 In3 In2 110.48(4) . 1_565
Au1 In3 In2 109.92(3) 2_554 1_565
Au1 In3 In2 109.92(3) 2_564 1_565
Au1 In3 In4 143.55(5) . 1_554
Au1 In3 In4 58.61(2) 2_554 1_554
Au1 In3 In4 58.61(2) 2_564 1_554
In2 In3 In4 105.98(4) 1_565 1_554
Au1 In3 Ce 69.68(3) . 1_565
Au1 In3 Ce 169.19(4) 2_554 1_565
Au1 In3 Ce 78.77(2) 2_564 1_565
In2 In3 Ce 63.12(3) 1_565 1_565
In4 In3 Ce 130.03(2) 1_554 1_565
Au1 In3 Ce 69.68(3) . .
Au1 In3 Ce 78.77(2) 2_554 .
Au1 In3 Ce 169.19(4) 2_564 .
In2 In3 Ce 63.12(3) 1_565 .
In4 In3 Ce 130.03(2) 1_554 .
Ce In3 Ce 90.52(4) 1_565 .
Au1 In3 In4 54.13(2) . 2_554
Au1 In3 In4 53.18(2) 2_554 2_554
Au1 In3 In4 122.99(4) 2_564 2_554
In2 In3 In4 127.07(3) 1_565 2_554
In4 In3 In4 102.65(3) 1_554 2_554
Ce In3 In4 123.14(4) 1_565 2_554
Ce In3 In4 64.29(3) . 2_554
Au1 In3 In4 54.13(2) . 2_564
Au1 In3 In4 122.99(4) 2_554 2_564
Au1 In3 In4 53.18(2) 2_564 2_564
In2 In3 In4 127.07(3) 1_565 2_564
In4 In3 In4 102.65(3) 1_554 2_564
Ce In3 In4 64.29(3) 1_565 2_564
Ce In3 In4 123.14(4) . 2_564
In4 In3 In4 87.29(4) 2_554 2_564
Au1 In3 Ce 78.34(3) . 2_554
Au1 In3 Ce 66.13(2) 2_554 2_554
Au1 In3 Ce 66.13(2) 2_564 2_554
In2 In3 Ce 171.18(5) 1_565 2_554
In4 In3 Ce 65.21(3) 1_554 2_554
Ce In3 Ce 121.97(3) 1_565 2_554
Ce In3 Ce 121.97(3) . 2_554
In4 In3 Ce 57.71(3) 2_554 2_554
In4 In3 Ce 57.71(3) 2_564 2_554

loop_
_geom_bond_atom_site_label_1
_geom_bond_atom_site_label_2
_geom_bond_distance
_geom_bond_site_symmetry_2
Au1 In1 2.8002(14) .
Au1 In3 2.8093(13) .
Au1 In3 2.8135(8) 2_565
Au1 In3 2.8135(8) 2
Au1 In4 2.8167(13) .
Au1 In4 2.8602(8) 2_554
Au1 In4 2.8602(8) 2_564
Au1 Ce 3.5013(9) 1_565
Au1 Ce 3.5013(9) .
Au2 In4 2.7750(13) 1_545
Au2 In2 2.7856(8) 5_646
Au2 In2 2.7856(8) 5_636
Au2 In1 2.7875(13) 6_647
Au2 In2 2.8800(14) .
Au2 In1 2.9985(9) 2
Au2 In1 2.9985(9) 2_545
Au2 Ce 3.4338(9) 1_545
Au2 Ce 3.4338(9) .
Ce In3 3.2820(11) 1_545
Ce In3 3.2820(11) .
Ce In2 3.2921(11) 1_565
Ce In2 3.2921(11) .
Ce In4 3.3275(11) .
Ce In4 3.3275(11) 1_545
Ce In2 3.3869(15) 5_646
Ce Au2 3.4338(9) 1_565
Ce Au1 3.5013(9) 1_545
Ce In3 3.5135(14) 2
In1 Au2 2.7875(13) 6_567
In1 Au2 2.9985(9) 2_544
In1 Au2 2.9985(9) 2_554
In1 In2 3.1534(17) 6_566
In1 Ce 3.7077(15) 2_554
In2 Au2 2.7856(8) 5_646
In2 Au2 2.7856(8) 5_636
In2 In3 2.9896(16) 1_545
In2 In1 3.1534(17) 6_646
In2 Ce 3.2921(11) 1_545
In2 Ce 3.3869(15) 5_646
In4 Au2 2.7750(13) 1_565
In4 Au1 2.8602(8) 2_565
In4 Au1 2.8602(8) 2
In4 In3 3.0190(17) 1_556
In4 Ce 3.3275(11) 1_565
In4 In3 3.3776(12) 2
In4 In3 3.3776(12) 2_565
In4 Ce 3.5444(14) 2
In3 Au1 2.8135(8) 2_554
In3 Au1 2.8135(8) 2_564
In3 In2 2.9896(16) 1_565
In3 In4 3.0190(17) 1_554
In3 Ce 3.2820(11) 1_565
In3 In4 3.3776(12) 2_554
In3 In4 3.3776(12) 2_564
In3 Ce 3.5135(14) 2_554
